data_7155009
loop_
_publ_author_name
'Anitha, Mandala'
'Gangadhararao, G.'
'Kumara Swamy, K. C.'

_publ_section_title
;
 Base catalysed intermolecular cyclisation of N-protected o-amino
 benzaldehyde/acetophenone with phosphorus/sulphur based allenes: facile
 synthesis of substituted quinolines.
;
_journal_issue 14
_journal_name_full 'Organic &amp; biomolecular chemistry'
_journal_page_first 3591
_journal_page_last 3602
_journal_paper_doi 10.1039/c6ob00259e
_journal_volume 14
_journal_year 2016
_chemical_formula_moiety 'C30 H22 Cl N O3 S'
_chemical_formula_sum 'C30 H22 Cl N O3 S'
_chemical_formula_weight 512.01
_chemical_name_systematic
; 
 ? 
;
_space_group_IT_number 2
_symmetry_cell_setting triclinic
_symmetry_space_group_name_Hall '-P 1'
_symmetry_space_group_name_H-M 'P -1'
_atom_sites_solution_hydrogens geom
_atom_sites_solution_primary direct
_atom_sites_solution_secondary difmap
_audit_creation_method SHELXL-97
_audit_update_record
;
2016-01-16 deposited with the CCDC.
2016-03-03 downloaded from the CCDC.
;
_cell_angle_alpha 104.76(3)
_cell_angle_beta 91.46(3)
_cell_angle_gamma 90.01(3)
_cell_formula_units_Z 4
_cell_length_a 10.626(2)
_cell_length_b 11.358(2)
_cell_length_c 21.635(4)
_cell_measurement_reflns_used 2493
_cell_measurement_temperature 298(2)
_cell_measurement_theta_max 26.240
_cell_measurement_theta_min 0.524
_cell_volume 2524.1(9)
_computing_cell_refinement 'Bruker XSCANS'
_computing_data_collection 'Bruker XSCANS'
_computing_data_reduction 'Bruker SHELXTL'
_computing_molecular_graphics 'Bruker SHELXTL'
_computing_publication_material 'Bruker SHELXTL'
_computing_structure_refinement 'SHELXL-97 (Sheldrick, 1997)'
_computing_structure_solution 'SHELXS-97 (Sheldrick, 1990)'
_diffrn_ambient_temperature 298(2)
_diffrn_measured_fraction_theta_full 1.000
_diffrn_measured_fraction_theta_max 1.000
_diffrn_measurement_device_type multi-scan
_diffrn_measurement_method '\w scans'
_diffrn_radiation_monochromator graphite
_diffrn_radiation_source 'fine-focus sealed tube'
_diffrn_radiation_type MoK\a
_diffrn_radiation_wavelength 0.71073
_diffrn_reflns_av_R_equivalents 0.0269
_diffrn_reflns_av_sigmaI/netI 0.0289
_diffrn_reflns_limit_h_max 13
_diffrn_reflns_limit_h_min -13
_diffrn_reflns_limit_k_max 14
_diffrn_reflns_limit_k_min -14
_diffrn_reflns_limit_l_max 26
_diffrn_reflns_limit_l_min -26
_diffrn_reflns_number 6447
_diffrn_reflns_theta_full 26.24
_diffrn_reflns_theta_max 26.24
_diffrn_reflns_theta_min 1.92
_exptl_absorpt_coefficient_mu 0.267
_exptl_absorpt_correction_type none
_exptl_crystal_colour colorless
_exptl_crystal_density_diffrn 1.347
_exptl_crystal_density_method 'not measured'
_exptl_crystal_description block
_exptl_crystal_F_000 1064.0
_exptl_crystal_recrystallization_method 'Re-crystallisation from solvent: '
_exptl_crystal_size_max 0.36
_exptl_crystal_size_mid 0.24
_exptl_crystal_size_min 0.12
_refine_diff_density_max 0.456
_refine_diff_density_min -0.524
_refine_diff_density_rms 0.104
_refine_ls_extinction_method none
_refine_ls_goodness_of_fit_ref 1.108
_refine_ls_hydrogen_treatment mixed
_refine_ls_matrix_type full
_refine_ls_number_parameters 651
_refine_ls_number_reflns 5334
_refine_ls_number_restraints 0
_refine_ls_restrained_S_all 1.108
_refine_ls_R_factor_all 0.0877
_refine_ls_R_factor_gt 0.0836
_refine_ls_shift/su_max 0.013
_refine_ls_shift/su_mean 0.001
_refine_ls_structure_factor_coef Fsqd
_refine_ls_weighting_details 'calc w=1/[\s^2^(Fo^2^)+(0.1795P)^2^+1.1292P] where P=(Fo^2^+2Fc^2^)/3'
_refine_ls_weighting_scheme calc
_refine_ls_wR_factor_gt 0.2468
_refine_ls_wR_factor_ref 0.2541
_reflns_number_gt 4844
_reflns_number_total 5334
_reflns_threshold_expression >2sigma(I)
_cod_data_source_file c6ob00259e2.cif
_cod_data_source_block compound31
_cod_depositor_comments 'Adding full bibliography for 7155004--7155010.cif.'
_cod_original_sg_symbol_H-M P-1
_cod_database_code 7155009

loop_
_symmetry_equiv_pos_as_xyz
'x, y, z'
'-x, -y, -z'

loop_
_atom_site_label
_atom_site_type_symbol
_atom_site_fract_x
_atom_site_fract_y
_atom_site_fract_z
_atom_site_U_iso_or_equiv
_atom_site_adp_type
_atom_site_occupancy
_atom_site_symmetry_multiplicity
_atom_site_calc_flag
_atom_site_refinement_flags
S2 S 0.31289(10) 0.72750(10) 0.18002(5) 0.0440(3) Uani 1 1 d .
S1 S 0.81319(10) 0.77261(10) 0.32011(5) 0.0435(3) Uani 1 1 d .
Cl2 Cl 0.55353(17) 1.22504(14) 0.26114(8) 0.0762(5) Uani 1 1 d .
Cl1 Cl 0.05381(17) 0.27471(15) 0.23862(8) 0.0763(5) Uani 1 1 d .
O1 O 0.9460(3) 0.7973(4) 0.3242(2) 0.0606(9) Uani 1 1 d .
N1 N 0.7197(3) 0.5568(3) 0.41957(19) 0.0443(9) Uani 1 1 d .
C41 C 0.2503(4) 0.7462(4) 0.10115(19) 0.0378(9) Uani 1 1 d .
O6 O 0.3603(3) 0.5598(3) 0.05793(18) 0.0570(10) Uani 1 1 d .
O5 O 0.4461(3) 0.7040(4) 0.17516(18) 0.0600(10) Uani 1 1 d .
C24 C 0.5470(4) 0.8715(4) 0.4192(2) 0.0426(10) Uani 1 1 d .
H24 H 0.5938 0.9377 0.4429 0.051 Uiso 1 1 calc R
C12 C 0.8028(3) 0.8572(4) 0.4536(2) 0.0369(9) Uani 1 1 d .
O3 O 0.8600(4) 0.9408(3) 0.44220(17) 0.0571(9) Uani 1 1 d .
C49 C 0.1076(4) 0.7374(4) 0.10740(19) 0.0372(9) Uani 1 1 d .
O4 O 0.2696(4) 0.8340(3) 0.22596(17) 0.0615(10) Uani 1 1 d .
O2 O 0.7692(4) 0.6658(3) 0.27406(17) 0.0602(9) Uani 1 1 d .
N2 N 0.2191(4) 0.9438(3) 0.08006(19) 0.0448(9) Uani 1 1 d .
C10 C 0.8001(4) 0.6309(4) 0.4061(2) 0.0378(9) Uani 1 1 d .
C9 C 0.7619(5) 0.4508(4) 0.4315(2) 0.0505(12) Uani 1 1 d .
C1 C 0.9318(4) 0.6089(4) 0.4012(2) 0.0467(11) Uani 1 1 d .
H1 H 0.9858 0.6665 0.3923 0.056 Uiso 1 1 calc R
C25 C 0.7371(4) 0.9030(4) 0.3048(2) 0.0425(9) Uani 1 1 d .
C31 C 0.4313(4) 0.8917(4) 0.0983(2) 0.0451(10) Uani 1 1 d .
H31 H 0.4864 0.8335 0.1065 0.054 Uiso 1 1 calc R
C13 C 0.7805(3) 0.8524(4) 0.5213(2) 0.0387(9) Uani 1 1 d .
C19 C 0.6069(4) 0.7623(4) 0.39277(19) 0.0369(9) Uani 1 1 d .
C42 C 0.3018(4) 0.6440(4) 0.0467(2) 0.0389(9) Uani 1 1 d .
C40 C 0.3004(4) 0.8683(4) 0.0948(2) 0.0390(9) Uani 1 1 d .
C60 C 0.2998(4) 0.4864(5) 0.1805(2) 0.0517(11) Uani 1 1 d .
H60 H 0.3778 0.4785 0.1614 0.062 Uiso 1 1 calc R
C18 C 0.6920(4) 0.7810(4) 0.5399(2) 0.0462(10) Uani 1 1 d .
H18 H 0.6452 0.7256 0.5087 0.055 Uiso 1 1 calc R
C30 C 0.7996(5) 1.0122(5) 0.3188(2) 0.0503(11) Uani 1 1 d .
H30 H 0.8800 1.0189 0.3374 0.060 Uiso 1 1 calc R
C56 C 0.1223(5) 0.6108(5) 0.2246(2) 0.0526(12) Uani 1 1 d .
H56 H 0.0834 0.6864 0.2352 0.063 Uiso 1 1 calc R
C20 C 0.5365(4) 0.6658(4) 0.3567(2) 0.0451(10) Uani 1 1 d .
H20 H 0.5749 0.5923 0.3379 0.054 Uiso 1 1 calc R
C11 C 0.7495(4) 0.7540(4) 0.3979(2) 0.0360(9) Uani 1 1 d .
C55 C 0.2381(4) 0.5989(4) 0.1952(2) 0.0445(10) Uani 1 1 d .
C54 C 0.0470(4) 0.6279(4) 0.0802(2) 0.0433(10) Uani 1 1 d .
H54 H 0.0917 0.5628 0.0558 0.052 Uiso 1 1 calc R
C28 C 0.6265(5) 1.0977(5) 0.2770(2) 0.0512(11) Uani 1 1 d .
C21 C 0.4083(5) 0.6798(5) 0.3488(3) 0.0562(13) Uani 1 1 d .
H21 H 0.3607 0.6145 0.3248 0.067 Uiso 1 1 calc R
C2 C 0.9779(5) 0.5006(4) 0.4099(2) 0.0501(12) Uani 1 1 d .
C8 C 0.6754(7) 0.3757(5) 0.4500(3) 0.0684(17) Uani 1 1 d .
H8 H 0.5907 0.3964 0.4520 0.082 Uiso 1 1 calc R
C39 C 0.2634(5) 1.0478(4) 0.0686(2) 0.0479(10) Uani 1 1 d .
C5 C 0.9280(7) 0.3093(5) 0.4413(3) 0.072(2) Uani 1 1 d .
H5 H 1.0119 0.2858 0.4383 0.087 Uiso 1 1 calc R
C27 C 0.5647(5) 0.9893(5) 0.2623(2) 0.0536(12) Uani 1 1 d .
H27 H 0.4847 0.9828 0.2433 0.064 Uiso 1 1 calc R
C14 C 0.8516(4) 0.9345(4) 0.5679(2) 0.0468(10) Uani 1 1 d .
H14 H 0.9123 0.9833 0.5563 0.056 Uiso 1 1 calc R
C50 C 0.0366(4) 0.8337(4) 0.1435(2) 0.0454(10) Uani 1 1 d .
H50 H 0.0760 0.9078 0.1624 0.055 Uiso 1 1 calc R
C4 C 0.8929(5) 0.4196(4) 0.4261(2) 0.0512(13) Uani 1 1 d .
C26 C 0.6209(5) 0.8880(5) 0.2758(2) 0.0480(11) Uani 1 1 d .
H26 H 0.5806 0.8126 0.2653 0.058 Uiso 1 1 calc R
C57 C 0.0647(5) 0.5130(5) 0.2382(2) 0.0550(12) Uani 1 1 d .
H57 H -0.0130 0.5203 0.2576 0.066 Uiso 1 1 calc R
C38 C 0.1753(7) 1.1253(5) 0.0488(3) 0.0678(16) Uani 1 1 d .
H38 H 0.0901 1.1052 0.0455 0.081 Uiso 1 1 calc R
C58 C 0.1269(5) 0.4021(5) 0.2219(2) 0.0541(12) Uani 1 1 d .
C51 C -0.0927(5) 0.8204(5) 0.1517(3) 0.0579(13) Uani 1 1 d .
H51 H -0.1387 0.8854 0.1753 0.069 Uiso 1 1 calc R
C15 C 0.8304(5) 0.9424(5) 0.6321(2) 0.0574(14) Uani 1 1 d .
H15 H 0.8779 0.9966 0.6635 0.069 Uiso 1 1 calc R
C44 C 0.1897(4) 0.7203(4) -0.0393(2) 0.0447(10) Uani 1 1 d .
H44 H 0.1423 0.7738 -0.0091 0.054 Uiso 1 1 calc R
C23 C 0.4178(5) 0.8831(5) 0.4109(3) 0.0553(13) Uani 1 1 d .
H23 H 0.3784 0.9562 0.4296 0.066 Uiso 1 1 calc R
C32 C 0.4782(5) 0.9978(5) 0.0899(2) 0.0487(11) Uani 1 1 d .
C48 C 0.3506(4) 0.5659(4) -0.0673(2) 0.0473(10) Uani 1 1 d .
H48 H 0.4108 0.5172 -0.0543 0.057 Uiso 1 1 calc R
C6 C 0.8461(8) 0.2400(5) 0.4591(3) 0.084(2) Uani 1 1 d .
H6 H 0.8729 0.1682 0.4683 0.101 Uiso 1 1 calc R
C59 C 0.2433(5) 0.3882(5) 0.1948(3) 0.0582(13) Uani 1 1 d .
H59 H 0.2833 0.3132 0.1862 0.070 Uiso 1 1 calc R
C43 C 0.2817(4) 0.6467(4) -0.0214(2) 0.0388(9) Uani 1 1 d .
C17 C 0.6700(5) 0.7893(5) 0.6047(3) 0.0591(13) Uani 1 1 d .
H17 H 0.6098 0.7406 0.6167 0.071 Uiso 1 1 calc R
C53 C -0.0818(5) 0.6156(5) 0.0895(3) 0.0568(13) Uani 1 1 d .
H53 H -0.1221 0.5417 0.0715 0.068 Uiso 1 1 calc R
C45 C 0.1723(5) 0.7095(5) -0.1043(3) 0.0581(13) Uani 1 1 d .
H45 H 0.1121 0.7577 -0.1178 0.070 Uiso 1 1 calc R
C29 C 0.7435(5) 1.1123(5) 0.3052(3) 0.0563(12) Uani 1 1 d .
H29 H 0.7842 1.1875 0.3151 0.068 Uiso 1 1 calc R
C7 C 0.7137(8) 0.2722(6) 0.4650(3) 0.083(2) Uani 1 1 d .
H7 H 0.6565 0.2230 0.4788 0.100 Uiso 1 1 calc R
C3 C 1.1175(5) 0.4754(6) 0.4030(3) 0.0702(17) Uani 1 1 d .
H3A H 1.1613 0.5492 0.4027 0.105 Uiso 1 1 calc R
H3B H 1.1314 0.4154 0.3636 0.105 Uiso 1 1 calc R
H3C H 1.1484 0.4457 0.4382 0.105 Uiso 1 1 calc R
C37 C 0.2148(9) 1.2295(6) 0.0343(4) 0.085(2) Uani 1 1 d .
H37 H 0.1560 1.2802 0.0219 0.102 Uiso 1 1 calc R
C35 C 0.4307(7) 1.1901(5) 0.0581(3) 0.0695(16) Uani 1 1 d .
H35 H 0.5151 1.2131 0.0622 0.083 Uiso 1 1 calc R
C22 C 0.3496(4) 0.7881(6) 0.3755(3) 0.0654(15) Uani 1 1 d .
H22 H 0.2634 0.7959 0.3693 0.078 Uiso 1 1 calc R
C36 C 0.3446(9) 1.2614(6) 0.0381(4) 0.085(2) Uani 1 1 d .
H36 H 0.3705 1.3311 0.0267 0.102 Uiso 1 1 calc R
C34 C 0.3931(5) 1.0808(4) 0.0729(2) 0.0511(11) Uani 1 1 d .
C47 C 0.3319(5) 0.5564(6) -0.1311(3) 0.0582(13) Uani 1 1 d .
H47 H 0.3786 0.5021 -0.1614 0.070 Uiso 1 1 calc R
C46 C 0.2413(6) 0.6298(6) -0.1498(3) 0.0662(15) Uani 1 1 d .
H46 H 0.2271 0.6252 -0.1930 0.079 Uiso 1 1 calc R
C33 C 0.6181(5) 1.0223(6) 0.0953(3) 0.0683(16) Uani 1 1 d .
H33A H 0.6611 0.9528 0.1029 0.102 Uiso 1 1 calc R
H33B H 0.6359 1.0921 0.1301 0.102 Uiso 1 1 calc R
H33C H 0.6464 1.0374 0.0562 0.102 Uiso 1 1 calc R
C16 C 0.7409(5) 0.8718(6) 0.6495(2) 0.0673(16) Uani 1 1 d .
H16 H 0.7276 0.8797 0.6927 0.081 Uiso 1 1 calc R
C52 C -0.1502(4) 0.7124(6) 0.1252(3) 0.0622(14) Uani 1 1 d .
H52 H -0.2357 0.7029 0.1308 0.075 Uiso 1 1 calc R

loop_
_atom_site_aniso_label
_atom_site_aniso_U_11
_atom_site_aniso_U_22
_atom_site_aniso_U_33
_atom_site_aniso_U_23
_atom_site_aniso_U_13
_atom_site_aniso_U_12
S2 0.0450(6) 0.0407(6) 0.0423(6) 0.0048(5) -0.0161(5) -0.0069(4)
S1 0.0443(6) 0.0410(6) 0.0421(6) 0.0046(5) 0.0056(5) 0.0108(5)
Cl2 0.0951(10) 0.0638(9) 0.0760(10) 0.0294(8) 0.0030(8) 0.0269(8)
Cl1 0.0946(11) 0.0632(9) 0.0771(9) 0.0304(8) -0.0139(9) -0.0223(8)
O1 0.0449(16) 0.069(2) 0.070(2) 0.020(2) 0.0157(17) 0.0157(17)
N1 0.0459(18) 0.0327(18) 0.051(2) 0.0057(17) -0.0133(18) 0.0057(16)
C41 0.0354(18) 0.035(2) 0.039(2) 0.0038(19) -0.0105(18) -0.0026(16)
O6 0.067(2) 0.0423(19) 0.062(2) 0.0147(18) -0.0008(19) 0.0168(17)
O5 0.0437(17) 0.070(2) 0.067(2) 0.020(2) -0.0208(19) -0.0128(17)
C24 0.041(2) 0.042(2) 0.042(2) 0.005(2) -0.003(2) 0.0129(18)
C12 0.0310(17) 0.032(2) 0.045(2) 0.0046(18) -0.0053(17) 0.0066(15)
O3 0.068(2) 0.0451(19) 0.0542(19) 0.0074(17) -0.0112(19) -0.0117(17)
C49 0.0370(19) 0.034(2) 0.038(2) 0.0057(18) -0.0052(18) -0.0045(16)
O4 0.083(2) 0.0438(18) 0.0478(19) -0.0038(17) -0.022(2) -0.0063(17)
O2 0.082(2) 0.0455(19) 0.0460(19) -0.0021(17) 0.0025(19) 0.0111(18)
N2 0.0465(18) 0.0353(19) 0.048(2) 0.0027(18) 0.0001(18) -0.0004(15)
C10 0.039(2) 0.031(2) 0.037(2) -0.0004(17) -0.0082(19) 0.0090(17)
C9 0.069(3) 0.029(2) 0.048(2) 0.001(2) -0.021(3) 0.004(2)
C1 0.041(2) 0.043(2) 0.050(2) 0.002(2) -0.008(2) 0.0095(18)
C25 0.047(2) 0.041(2) 0.037(2) 0.0055(19) -0.0029(19) 0.0088(19)
C31 0.041(2) 0.042(2) 0.046(2) 0.001(2) -0.002(2) -0.0069(18)
C13 0.0331(17) 0.037(2) 0.041(2) 0.0002(18) -0.0068(18) 0.0134(16)
C19 0.0333(19) 0.037(2) 0.038(2) 0.0053(18) -0.0042(18) 0.0098(16)
C42 0.0310(17) 0.033(2) 0.050(2) 0.005(2) -0.0029(19) -0.0065(15)
C40 0.041(2) 0.030(2) 0.040(2) -0.0003(19) -0.004(2) -0.0047(17)
C60 0.048(2) 0.051(3) 0.054(3) 0.009(2) -0.004(2) 0.008(2)
C18 0.047(2) 0.041(2) 0.046(2) 0.002(2) -0.006(2) 0.0080(19)
C30 0.049(2) 0.050(3) 0.053(3) 0.015(2) -0.005(2) -0.008(2)
C56 0.057(3) 0.051(3) 0.048(3) 0.010(2) -0.006(2) 0.012(2)
C20 0.047(2) 0.038(2) 0.047(2) 0.006(2) -0.008(2) 0.0031(19)
C11 0.0332(18) 0.030(2) 0.041(2) 0.0022(18) -0.0006(18) 0.0078(15)
C55 0.046(2) 0.045(2) 0.040(2) 0.006(2) -0.012(2) 0.0016(19)
C54 0.042(2) 0.041(2) 0.043(2) 0.004(2) -0.003(2) -0.0085(18)
C28 0.064(3) 0.051(3) 0.041(2) 0.014(2) 0.003(2) 0.013(2)
C21 0.047(2) 0.063(3) 0.059(3) 0.018(3) -0.023(3) -0.006(2)
C2 0.054(3) 0.048(3) 0.038(2) -0.006(2) -0.014(2) 0.021(2)
C8 0.085(4) 0.045(3) 0.073(4) 0.015(3) -0.025(4) -0.007(3)
C39 0.063(3) 0.029(2) 0.046(2) -0.001(2) 0.012(2) -0.004(2)
C5 0.109(5) 0.032(2) 0.066(3) -0.003(3) -0.035(4) 0.021(3)
C27 0.055(3) 0.058(3) 0.048(2) 0.015(2) -0.008(2) -0.001(2)
C14 0.0361(18) 0.046(2) 0.049(2) -0.002(2) -0.007(2) 0.0104(17)
C50 0.045(2) 0.040(2) 0.049(2) 0.007(2) 0.002(2) -0.0001(18)
C4 0.070(3) 0.031(2) 0.042(2) -0.0068(19) -0.023(3) 0.018(2)
C26 0.053(2) 0.046(3) 0.041(2) 0.005(2) -0.005(2) -0.005(2)
C57 0.056(2) 0.059(3) 0.054(3) 0.020(3) 0.005(2) -0.002(2)
C38 0.087(4) 0.045(3) 0.071(4) 0.014(3) 0.007(3) 0.012(3)
C58 0.063(3) 0.051(3) 0.048(3) 0.014(2) -0.016(3) -0.009(2)
C51 0.047(2) 0.066(3) 0.060(3) 0.014(3) 0.006(2) 0.011(2)
C15 0.047(2) 0.068(3) 0.046(2) -0.004(2) -0.017(2) 0.017(2)
C44 0.047(2) 0.042(2) 0.043(2) 0.007(2) -0.005(2) -0.0026(19)
C23 0.044(2) 0.061(3) 0.054(3) 0.004(2) -0.002(2) 0.026(2)
C32 0.053(2) 0.046(3) 0.036(2) -0.010(2) 0.009(2) -0.016(2)
C48 0.0334(18) 0.049(3) 0.051(3) -0.003(2) 0.000(2) -0.0082(18)
C6 0.131(6) 0.039(3) 0.076(4) 0.009(3) -0.038(5) 0.018(4)
C59 0.071(3) 0.044(3) 0.062(3) 0.018(2) -0.013(3) 0.005(2)
C43 0.0340(17) 0.032(2) 0.046(2) 0.0019(19) -0.0052(19) -0.0088(16)
C17 0.060(3) 0.064(3) 0.053(3) 0.014(3) 0.004(2) 0.009(3)
C53 0.044(2) 0.067(3) 0.056(3) 0.010(3) -0.006(2) -0.020(2)
C45 0.064(3) 0.060(3) 0.047(3) 0.008(3) -0.014(3) -0.001(2)
C29 0.066(3) 0.044(3) 0.054(3) 0.005(2) 0.000(3) -0.005(2)
C7 0.124(6) 0.045(3) 0.083(4) 0.020(3) -0.023(5) -0.016(4)
C3 0.057(3) 0.086(4) 0.057(3) 0.000(3) -0.010(3) 0.040(3)
C37 0.134(6) 0.049(3) 0.074(4) 0.017(3) 0.017(4) 0.026(4)
C35 0.102(4) 0.040(3) 0.056(3) -0.008(3) 0.023(4) -0.011(3)
C22 0.037(2) 0.088(4) 0.070(3) 0.019(3) -0.011(2) 0.010(2)
C36 0.139(7) 0.037(3) 0.080(4) 0.015(3) 0.026(5) -0.014(4)
C34 0.071(3) 0.036(2) 0.039(2) -0.003(2) 0.013(3) -0.015(2)
C47 0.048(2) 0.067(3) 0.048(3) -0.008(3) 0.009(2) -0.013(2)
C46 0.066(3) 0.080(4) 0.046(3) 0.006(3) -0.007(3) -0.017(3)
C33 0.059(3) 0.077(4) 0.060(3) 0.001(3) 0.004(3) -0.034(3)
C16 0.067(3) 0.086(4) 0.040(3) 0.001(3) -0.005(3) 0.025(3)
C52 0.036(2) 0.085(4) 0.065(3) 0.019(3) 0.000(2) -0.006(2)

loop_
_atom_type_symbol
_atom_type_description
_atom_type_scat_dispersion_real
_atom_type_scat_dispersion_imag
_atom_type_scat_source
C C 0.0033 0.0016 'International Tables Vol C Tables 4.2.6.8 and 6.1.1.4'
H H 0.0000 0.0000 'International Tables Vol C Tables 4.2.6.8 and 6.1.1.4'
N N 0.0061 0.0033 'International Tables Vol C Tables 4.2.6.8 and 6.1.1.4'
O O 0.0106 0.0060 'International Tables Vol C Tables 4.2.6.8 and 6.1.1.4'
S S 0.1246 0.1234 'International Tables Vol C Tables 4.2.6.8 and 6.1.1.4'
Cl Cl 0.1484 0.1585 'International Tables Vol C Tables 4.2.6.8 and 6.1.1.4'

loop_
_geom_angle_atom_site_label_1
_geom_angle_atom_site_label_2
_geom_angle_atom_site_label_3
_geom_angle
O4 S2 O5 119.3(2)
O4 S2 C55 107.9(2)
O5 S2 C55 108.3(2)
O4 S2 C41 104.2(2)
O5 S2 C41 108.7(2)
C55 S2 C41 107.92(18)
O2 S1 O1 117.7(3)
O2 S1 C25 109.2(2)
O1 S1 C25 107.0(2)
O2 S1 C11 103.6(2)
O1 S1 C11 112.6(2)
C25 S1 C11 106.3(2)
C10 N1 C9 118.9(4)
C40 C41 C49 115.9(3)
C40 C41 C42 109.0(4)
C49 C41 C42 112.7(3)
C40 C41 S2 106.4(2)
C49 C41 S2 102.9(3)
C42 C41 S2 109.4(3)
C19 C24 C23 120.8(4)
O3 C12 C13 121.2(4)
O3 C12 C11 119.7(4)
C13 C12 C11 119.1(4)
C54 C49 C50 118.3(4)
C54 C49 C41 119.0(4)
C50 C49 C41 122.5(4)
C40 N2 C39 118.1(4)
N1 C10 C1 124.3(4)
N1 C10 C11 117.1(4)
C1 C10 C11 118.5(4)
N1 C9 C8 118.3(5)
N1 C9 C4 120.7(5)
C8 C9 C4 121.1(4)
C2 C1 C10 118.8(5)
C26 C25 C30 122.0(4)
C26 C25 S1 118.3(4)
C30 C25 S1 119.5(3)
C32 C31 C40 121.1(4)
C18 C13 C14 119.1(4)
C18 C13 C12 125.7(4)
C14 C13 C12 115.1(4)
C20 C19 C24 118.9(4)
C20 C19 C11 120.7(4)
C24 C19 C11 120.1(4)
O6 C42 C43 118.2(4)
O6 C42 C41 121.2(4)
C43 C42 C41 120.6(3)
N2 C40 C31 122.1(4)
N2 C40 C41 117.4(3)
C31 C40 C41 120.2(4)
C59 C60 C55 119.0(5)
C13 C18 C17 122.0(4)
C25 C30 C29 120.0(4)
C57 C56 C55 121.0(5)
C19 C20 C21 119.2(4)
C19 C11 C12 110.6(3)
C19 C11 C10 115.2(3)
C12 C11 C10 108.6(3)
C19 C11 S1 106.9(3)
C12 C11 S1 109.1(3)
C10 C11 S1 106.2(3)
C56 C55 C60 120.3(5)
C56 C55 S2 120.2(4)
C60 C55 S2 119.4(4)
C49 C54 C53 119.7(5)
C27 C28 C29 122.4(4)
C27 C28 Cl2 119.5(4)
C29 C28 Cl2 118.1(4)
C22 C21 C20 121.5(4)
C1 C2 C4 118.1(4)
C1 C2 C3 119.0(5)
C4 C2 C3 122.9(4)
C7 C8 C9 120.4(7)
N2 C39 C38 117.6(5)
N2 C39 C34 123.8(4)
C38 C39 C34 118.5(5)
C6 C5 C4 122.0(7)
C28 C27 C26 120.0(4)
C15 C14 C13 119.0(5)
C51 C50 C49 121.2(5)
C2 C4 C5 124.4(5)
C2 C4 C9 119.2(4)
C5 C4 C9 116.4(6)
C25 C26 C27 117.7(5)
C56 C57 C58 117.4(5)
C37 C38 C39 120.4(6)
C59 C58 C57 123.1(5)
C59 C58 Cl1 118.8(4)
C57 C58 Cl1 118.1(4)
C52 C51 C50 119.6(5)
C16 C15 C14 120.9(4)
C45 C44 C43 116.7(5)
C22 C23 C24 119.9(5)
C31 C32 C34 118.2(4)
C31 C32 C33 120.4(5)
C34 C32 C33 121.4(5)
C47 C48 C43 121.5(5)
C5 C6 C7 121.6(5)
C60 C59 C58 119.2(5)
C48 C43 C44 120.8(4)
C48 C43 C42 117.7(4)
C44 C43 C42 121.3(4)
C16 C17 C18 117.5(6)
C52 C53 C54 120.9(5)
C46 C45 C44 122.4(5)
C28 C29 C30 117.9(5)
C8 C7 C6 118.5(8)
C38 C37 C36 120.9(6)
C36 C35 C34 120.6(6)
C23 C22 C21 119.7(4)
C35 C36 C37 120.0(6)
C32 C34 C35 123.8(5)
C32 C34 C39 116.5(4)
C35 C34 C39 119.6(5)
C48 C47 C46 118.4(5)
C45 C46 C47 120.1(5)
C15 C16 C17 121.4(5)
C51 C52 C53 120.2(4)

loop_
_geom_bond_atom_site_label_1
_geom_bond_atom_site_label_2
_geom_bond_distance
S2 O4 1.439(4)
S2 O5 1.442(4)
S2 C55 1.769(5)
S2 C41 1.878(4)
S1 O2 1.430(4)
S1 O1 1.435(4)
S1 C25 1.786(4)
S1 C11 1.891(5)
Cl2 C28 1.746(5)
Cl1 C58 1.763(5)
N1 C10 1.288(6)
N1 C9 1.368(5)
C41 C40 1.525(6)
C41 C49 1.531(5)
C41 C42 1.539(6)
O6 C42 1.212(5)
C24 C19 1.388(6)
C24 C23 1.391(6)
C12 O3 1.208(6)
C12 C13 1.503(6)
C12 C11 1.548(5)
C49 C54 1.384(5)
C49 C50 1.404(6)
N2 C40 1.307(6)
N2 C39 1.354(6)
C10 C1 1.424(6)
C10 C11 1.549(5)
C9 C8 1.387(9)
C9 C4 1.436(8)
C1 C2 1.378(6)
C25 C26 1.362(7)
C25 C30 1.367(7)
C31 C32 1.360(7)
C31 C40 1.413(6)
C13 C18 1.374(7)
C13 C14 1.393(5)
C19 C20 1.380(6)
C19 C11 1.521(5)
C42 C43 1.494(6)
C60 C59 1.373(8)
C60 C55 1.403(6)
C18 C17 1.405(7)
C30 C29 1.376(7)
C56 C57 1.368(7)
C56 C55 1.390(7)
C20 C21 1.383(7)
C54 C53 1.401(7)
C28 C27 1.356(7)
C28 C29 1.362(8)
C21 C22 1.376(8)
C2 C4 1.403(8)
C2 C3 1.516(7)
C8 C7 1.357(8)
C39 C38 1.417(7)
C39 C34 1.423(8)
C5 C6 1.303(12)
C5 C4 1.421(6)
C27 C26 1.388(7)
C14 C15 1.393(7)
C50 C51 1.403(7)
C57 C58 1.390(7)
C38 C37 1.368(10)
C58 C59 1.374(8)
C51 C52 1.353(8)
C15 C16 1.364(9)
C44 C45 1.389(7)
C44 C43 1.396(6)
C23 C22 1.351(8)
C32 C34 1.415(8)
C32 C33 1.508(7)
C48 C47 1.366(8)
C48 C43 1.392(7)
C6 C7 1.454(12)
C17 C16 1.374(8)
C53 C52 1.388(8)
C45 C46 1.381(9)
C37 C36 1.421(12)
C35 C36 1.356(10)
C35 C34 1.418(8)
C47 C46 1.393(9)
